data_9006411
loop_
_publ_author_name
'Muraoka, Y.'
'Kihara, K.'

_publ_section_title
;
 The temperature dependence of the crystal structure of berlinite,
 a quartz-type form of AlPO4
 Sample: T = 523 C
;
_journal_name_full 'Physics and Chemistry of Minerals'
_journal_page_first 243
_journal_page_last 253
_journal_paper_doi 10.1007/s002690050036
_journal_volume 24
_journal_year 1997
_chemical_formula_sum 'Al O4 P'
_chemical_name_mineral Berlinite
_symmetry_space_group_name_H-M 'P 32 2 1'
_cell_angle_alpha 90
_cell_angle_beta 90
_cell_angle_gamma 120
_cell_length_a 5.0017
_cell_length_b 5.0017
_cell_length_c 11.019
_cell_formula_units_Z 3
_cell_volume 238.731
_database_code_amcsd 0007993
_diffrn_ambient_temperature 796.15
_exptl_crystal_density_diffrn 2.545
_cod_original_formula_sum 'Al P O4'
_cod_database_code 9006411

loop_
_space_group_symop_operation_xyz
x,y,z
y,x,1/3-z
-y,x-y,2/3+z
-x,-x+y,-z
-x+y,-x,1/3+z
x-y,-y,2/3-z

loop_
_atom_site_aniso_label
_atom_site_aniso_U_11
_atom_site_aniso_U_22
_atom_site_aniso_U_33
_atom_site_aniso_U_12
_atom_site_aniso_U_13
_atom_site_aniso_U_23
Al 0.02316 0.01865 0.01931 0.00932 0.00023 0.00046
P 0.02379 0.01703 0.02085 0.00852 0.00028 0.00056
O1 0.05589 0.04164 0.04041 0.03115 0.00457 0.01753
O2 0.05097 0.04193 0.04417 0.03103 0.01069 0.02212

loop_
_atom_site_label
_atom_site_fract_x
_atom_site_fract_y
_atom_site_fract_z
_atom_site_U_iso_or_equiv
Al 0.47715 0.00000 0.33333 0.02090
P 0.47804 0.00000 0.83333 0.02130
O1 0.41882 0.27346 0.26235 0.04300
O2 0.42018 0.23894 0.77500 0.04220

loop_
_cod_related_entry_id
_cod_related_entry_database
_cod_related_entry_code
1 AMCSD 0007993
